data_4069458
loop_
_publ_author_name
'Tauchman, Ji\<r\'i'
'C\'isa\<rov\'a, Ivana'
'\<St\<epni\<cka, Petr'

_publ_section_title
;
 Phosphinoferrocenyl Carboxamides Bearing Glycine Pendant Groups:
 Synthesis, Palladium(II) Complexes, and Catalytic Use in Polar and
 Aqueous Reaction Media
;
_journal_issue 11
_journal_name_full Organometallics
_journal_page_first 3288
_journal_paper_doi 10.1021/om900209j
_journal_volume 28
_journal_year 2009
_chemical_formula_moiety 'C29 H30 Fe N O3 P'
_chemical_formula_sum 'C29 H30 Fe N O3 P'
_chemical_formula_weight 527.36
_chemical_name_systematic
; 
 ? 
;
_space_group_IT_number 14
_symmetry_cell_setting monoclinic
_symmetry_space_group_name_Hall '-P 2ybc'
_symmetry_space_group_name_H-M 'P 1 21/c 1'
_atom_sites_solution_hydrogens mixed
_atom_sites_solution_primary direct
_atom_sites_solution_secondary difmap
_audit_creation_method SHELXL-97
_cell_angle_alpha 90.00
_cell_angle_beta 111.0971(9)
_cell_angle_gamma 90.00
_cell_formula_units_Z 4
_cell_length_a 11.7617(2)
_cell_length_b 23.4217(5)
_cell_length_c 9.9834(2)
_cell_measurement_reflns_used 5988
_cell_measurement_temperature 150(2)
_cell_measurement_theta_max 27.48
_cell_measurement_theta_min 1.00
_cell_volume 2565.87(9)
_computing_cell_refinement 'HKL Scalepack (Otwinowski & Minor, 1997)'
_computing_data_collection 'Collect (Nonius BV, 1997-2000)'
_computing_data_reduction 'HKL Denzo and Scalepack (Otwinowski & Minor, 1997)'
_computing_molecular_graphics 'PLATON (Spek, 2001)'
_computing_structure_refinement 'SHELXL-97 (Sheldrick, 1997)'
_computing_structure_solution 'SIR97 (Altomare et al., 1994)'
_diffrn_ambient_temperature 150(2)
_diffrn_detector_area_resol_mean 9.091
_diffrn_measured_fraction_theta_full 0.996
_diffrn_measured_fraction_theta_max 0.996
_diffrn_measurement_device_type KappaCCD
_diffrn_measurement_method '\w and \p scans to fill the Ewald sphere'
_diffrn_radiation_monochromator 'horizontally mounted graphite crystal'
_diffrn_radiation_source 'fine-focus sealed tube'
_diffrn_radiation_type MoK\a
_diffrn_radiation_wavelength 0.71073
_diffrn_reflns_av_R_equivalents 0.0133
_diffrn_reflns_av_sigmaI/netI 0.0209
_diffrn_reflns_limit_h_max 15
_diffrn_reflns_limit_h_min -15
_diffrn_reflns_limit_k_max 30
_diffrn_reflns_limit_k_min -30
_diffrn_reflns_limit_l_max 12
_diffrn_reflns_limit_l_min -12
_diffrn_reflns_number 37020
_diffrn_reflns_theta_full 27.51
_diffrn_reflns_theta_max 27.51
_diffrn_reflns_theta_min 1.86
_diffrn_standards_number 0
_exptl_absorpt_coefficient_mu 0.681
_exptl_absorpt_correction_type none
_exptl_crystal_colour orange
_exptl_crystal_density_diffrn 1.365
_exptl_crystal_density_method 'not measured'
_exptl_crystal_description block
_exptl_crystal_F_000 1104
_exptl_crystal_size_max 0.60
_exptl_crystal_size_mid 0.58
_exptl_crystal_size_min 0.35
_refine_diff_density_max 0.323
_refine_diff_density_min -0.459
_refine_diff_density_rms 0.045
_refine_ls_extinction_method none
_refine_ls_goodness_of_fit_ref 1.046
_refine_ls_hydrogen_treatment mixed
_refine_ls_matrix_type full
_refine_ls_number_parameters 323
_refine_ls_number_reflns 5869
_refine_ls_number_restraints 0
_refine_ls_restrained_S_all 1.046
_refine_ls_R_factor_all 0.0328
_refine_ls_R_factor_gt 0.0276
_refine_ls_shift/su_max 0.001
_refine_ls_shift/su_mean 0.000
_refine_ls_structure_factor_coef Fsqd
_refine_ls_weighting_details 'calc w=1/[\s^2^(Fo^2^)+(0.0280P)^2^+1.2814P] where P=(Fo^2^+2Fc^2^)/3'
_refine_ls_weighting_scheme calc
_refine_ls_wR_factor_gt 0.0652
_refine_ls_wR_factor_ref 0.0677
_reflns_number_gt 5270
_reflns_number_total 5869
_reflns_threshold_expression >2sigma(I)
_cod_data_source_file om900209j_si_002.cif
_cod_data_source_block jt42
_cod_depositor_comments
;
The following automatic conversions were performed:
'_atom_site_symetry_multiplicity' tag replaced with
'_atom_site_symmetry_multiplicity'.

Automatic conversion script
Id: cif_correct_tags 1440 2010-10-19 06:21:57Z saulius 

The following automatic conversions were performed:

'_atom_sites_solution_hydrogens' value 'geom + difmap' was changed to
'mixed'.

Automatic conversion script
Id: cif_fix_values 6452 2018-10-05 10:23:21Z andrius 
;
_cod_original_sg_symbol_H-M P21/c
_cod_database_code 4069458

loop_
_symmetry_equiv_pos_as_xyz
'x, y, z'
'-x, y+1/2, -z+1/2'
'-x, -y, -z'
'x, -y-1/2, z-1/2'

loop_
_atom_site_label
_atom_site_type_symbol
_atom_site_fract_x
_atom_site_fract_y
_atom_site_fract_z
_atom_site_U_iso_or_equiv
_atom_site_adp_type
_atom_site_occupancy
_atom_site_symmetry_multiplicity
_atom_site_calc_flag
_atom_site_refinement_flags
Fe Fe 0.805599(16) 0.163774(8) 0.40865(2) 0.01664(6) Uani 1 1 d .
P P 1.07843(3) 0.100214(14) 0.60438(4) 0.02175(8) Uani 1 1 d .
O1 O 0.59567(10) 0.25887(4) 0.56429(10) 0.0263(2) Uani 1 1 d .
O2 O 0.76772(9) 0.36466(4) 0.40980(12) 0.0285(2) Uani 1 1 d .
O3 O 0.63161(9) 0.43261(4) 0.41274(11) 0.0258(2) Uani 1 1 d .
N N 0.58438(11) 0.28103(5) 0.33977(13) 0.0201(2) Uani 1 1 d .
H1N H 0.5961(16) 0.2709(7) 0.2681(19) 0.029(5) Uiso 1 1 d .
C1 C 0.99170(11) 0.15516(6) 0.48207(15) 0.0200(3) Uani 1 1 d .
C2 C 0.95924(12) 0.21130(6) 0.51115(16) 0.0217(3) Uani 1 1 d .
H2 H 0.9809 0.2280 0.6014 0.026 Uiso 1 1 calc R
C3 C 0.88808(12) 0.23726(6) 0.37844(17) 0.0256(3) Uani 1 1 d .
H3 H 0.8548 0.2738 0.3672 0.031 Uiso 1 1 calc R
C4 C 0.87662(13) 0.19791(7) 0.26627(16) 0.0272(3) Uani 1 1 d .
H4 H 0.8354 0.2042 0.1687 0.033 Uiso 1 1 calc R
C5 C 0.93947(12) 0.14711(6) 0.32962(16) 0.0243(3) Uani 1 1 d .
H5 H 0.9456 0.1142 0.2804 0.029 Uiso 1 1 calc R
C6 C 0.64633(11) 0.18584(5) 0.43273(13) 0.0160(2) Uani 1 1 d .
C7 C 0.62165(11) 0.15433(5) 0.30237(14) 0.0173(2) Uani 1 1 d .
H7 H 0.5769 0.1671 0.2102 0.021 Uiso 1 1 calc R
C8 C 0.67811(12) 0.10000(5) 0.33970(15) 0.0209(3) Uani 1 1 d .
H8 H 0.6761 0.0709 0.2756 0.025 Uiso 1 1 calc R
C9 C 0.73800(12) 0.09757(6) 0.49106(15) 0.0219(3) Uani 1 1 d .
H9 H 0.7827 0.0669 0.5429 0.026 Uiso 1 1 calc R
C10 C 0.71776(12) 0.15025(6) 0.54955(15) 0.0198(3) Uani 1 1 d .
H10 H 0.7459 0.1599 0.6464 0.024 Uiso 1 1 calc R
C11 C 0.60747(11) 0.24455(5) 0.45098(13) 0.0168(2) Uani 1 1 d .
C12 C 1.12853(12) 0.13845(6) 0.77709(15) 0.0236(3) Uani 1 1 d .
C13 C 1.23266(13) 0.17257(6) 0.82796(17) 0.0290(3) Uani 1 1 d .
H13 H 1.2790 0.1786 0.7709 0.035 Uiso 1 1 calc R
C14 C 1.26772(15) 0.19763(7) 0.96280(18) 0.0364(4) Uani 1 1 d .
H14 H 1.3377 0.2200 0.9960 0.044 Uiso 1 1 calc R
C15 C 1.19869(17) 0.18934(7) 1.04792(19) 0.0398(4) Uani 1 1 d .
H15 H 1.2224 0.2060 1.1384 0.048 Uiso 1 1 calc R
C16 C 1.09446(16) 0.15623(7) 0.99856(19) 0.0369(4) Uani 1 1 d .
H16 H 1.0474 0.1511 1.0552 0.044 Uiso 1 1 calc R
C17 C 1.06015(14) 0.13071(7) 0.86446(17) 0.0296(3) Uani 1 1 d .
H17 H 0.9905 0.1081 0.8323 0.036 Uiso 1 1 calc R
C18 C 1.21739(12) 0.10044(6) 0.56028(15) 0.0213(3) Uani 1 1 d .
C19 C 1.24849(13) 0.14299(6) 0.48201(18) 0.0293(3) Uani 1 1 d .
H19 H 1.1990 0.1750 0.4520 0.035 Uiso 1 1 calc R
C20 C 1.35304(14) 0.13783(7) 0.44856(18) 0.0313(3) Uani 1 1 d .
H20 H 1.3730 0.1664 0.3961 0.038 Uiso 1 1 calc R
C21 C 1.42764(13) 0.09041(6) 0.49287(16) 0.0278(3) Uani 1 1 d .
H21 H 1.4973 0.0870 0.4700 0.033 Uiso 1 1 calc R
C22 C 1.39782(13) 0.04828(6) 0.57111(17) 0.0277(3) Uani 1 1 d .
H22 H 1.4479 0.0165 0.6018 0.033 Uiso 1 1 calc R
C23 C 1.29328(13) 0.05319(6) 0.60415(16) 0.0244(3) Uani 1 1 d .
H23 H 1.2737 0.0244 0.6564 0.029 Uiso 1 1 calc R
C24 C 0.55519(13) 0.34027(5) 0.35194(15) 0.0217(3) Uani 1 1 d .
H24A H 0.5162 0.3435 0.4223 0.026 Uiso 1 1 calc R
H24B H 0.4973 0.3530 0.2603 0.026 Uiso 1 1 calc R
C25 C 0.66631(13) 0.37949(6) 0.39592(14) 0.0212(3) Uani 1 1 d .
C26 C 0.71658(13) 0.48198(6) 0.43530(16) 0.0244(3) Uani 1 1 d .
C27 C 0.82666(14) 0.47449(6) 0.57297(16) 0.0304(3) Uani 1 1 d .
H27A H 0.7997 0.4648 0.6502 0.046 Uiso 1 1 calc R
H27B H 0.8722 0.5095 0.5953 0.046 Uiso 1 1 calc R
H27C H 0.8775 0.4445 0.5603 0.046 Uiso 1 1 calc R
C28 C 0.63833(15) 0.53188(6) 0.4478(2) 0.0366(4) Uani 1 1 d .
H28A H 0.5676 0.5347 0.3616 0.055 Uiso 1 1 calc R
H28B H 0.6846 0.5666 0.4614 0.055 Uiso 1 1 calc R
H28C H 0.6134 0.5259 0.5283 0.055 Uiso 1 1 calc R
C29 C 0.75394(15) 0.48835(7) 0.30592(17) 0.0327(3) Uani 1 1 d .
H29A H 0.8045 0.4567 0.3020 0.049 Uiso 1 1 calc R
H29B H 0.7985 0.5233 0.3136 0.049 Uiso 1 1 calc R
H29C H 0.6825 0.4891 0.2201 0.049 Uiso 1 1 calc R

loop_
_atom_site_aniso_label
_atom_site_aniso_U_11
_atom_site_aniso_U_22
_atom_site_aniso_U_33
_atom_site_aniso_U_23
_atom_site_aniso_U_13
_atom_site_aniso_U_12
Fe 0.01500(9) 0.01688(9) 0.01921(10) 0.00129(7) 0.00756(7) -0.00098(6)
P 0.01851(16) 0.01826(16) 0.0305(2) 0.00279(13) 0.01119(14) 0.00122(12)
O1 0.0382(6) 0.0254(5) 0.0180(5) -0.0011(4) 0.0134(4) 0.0046(4)
O2 0.0265(5) 0.0230(5) 0.0362(6) -0.0039(4) 0.0116(4) 0.0006(4)
O3 0.0260(5) 0.0162(4) 0.0361(6) -0.0051(4) 0.0121(4) -0.0017(4)
N 0.0290(6) 0.0162(5) 0.0166(6) -0.0012(4) 0.0099(5) 0.0002(4)
C1 0.0137(6) 0.0212(6) 0.0261(7) 0.0001(5) 0.0084(5) -0.0005(5)
C2 0.0166(6) 0.0196(6) 0.0290(7) -0.0013(5) 0.0084(5) -0.0030(5)
C3 0.0175(6) 0.0214(6) 0.0387(8) 0.0089(6) 0.0111(6) -0.0025(5)
C4 0.0198(6) 0.0385(8) 0.0249(7) 0.0080(6) 0.0103(6) -0.0035(6)
C5 0.0190(6) 0.0306(7) 0.0275(7) -0.0032(6) 0.0133(6) -0.0025(5)
C6 0.0150(6) 0.0172(6) 0.0176(6) 0.0003(5) 0.0080(5) -0.0023(4)
C7 0.0147(6) 0.0188(6) 0.0184(6) -0.0009(5) 0.0060(5) -0.0032(5)
C8 0.0200(6) 0.0166(6) 0.0287(7) -0.0027(5) 0.0118(5) -0.0034(5)
C9 0.0204(6) 0.0186(6) 0.0285(7) 0.0065(5) 0.0110(5) 0.0004(5)
C10 0.0197(6) 0.0228(6) 0.0183(6) 0.0034(5) 0.0086(5) -0.0018(5)
C11 0.0152(6) 0.0179(6) 0.0168(6) -0.0016(5) 0.0050(5) -0.0030(5)
C12 0.0214(6) 0.0224(6) 0.0270(7) 0.0055(5) 0.0088(6) 0.0064(5)
C13 0.0247(7) 0.0293(7) 0.0328(8) 0.0019(6) 0.0102(6) 0.0025(6)
C14 0.0321(8) 0.0316(8) 0.0390(9) -0.0033(7) 0.0048(7) 0.0032(6)
C15 0.0488(10) 0.0363(9) 0.0305(9) -0.0006(7) 0.0095(8) 0.0160(8)
C16 0.0440(9) 0.0382(9) 0.0348(9) 0.0081(7) 0.0218(8) 0.0147(7)
C17 0.0269(7) 0.0299(7) 0.0345(8) 0.0072(6) 0.0140(6) 0.0062(6)
C18 0.0186(6) 0.0203(6) 0.0259(7) -0.0010(5) 0.0089(5) 0.0008(5)
C19 0.0224(7) 0.0270(7) 0.0405(9) 0.0090(6) 0.0136(6) 0.0036(6)
C20 0.0247(7) 0.0347(8) 0.0367(9) 0.0064(7) 0.0140(6) -0.0031(6)
C21 0.0192(6) 0.0345(8) 0.0319(8) -0.0104(6) 0.0118(6) -0.0031(6)
C22 0.0234(7) 0.0237(7) 0.0352(8) -0.0056(6) 0.0097(6) 0.0047(5)
C23 0.0263(7) 0.0193(6) 0.0293(7) -0.0002(5) 0.0121(6) 0.0032(5)
C24 0.0248(7) 0.0160(6) 0.0229(7) 0.0000(5) 0.0069(5) 0.0006(5)
C25 0.0280(7) 0.0181(6) 0.0172(6) -0.0009(5) 0.0079(5) 0.0003(5)
C26 0.0281(7) 0.0174(6) 0.0274(7) -0.0022(5) 0.0096(6) -0.0029(5)
C27 0.0354(8) 0.0273(7) 0.0254(8) -0.0033(6) 0.0073(6) -0.0057(6)
C28 0.0374(9) 0.0196(7) 0.0525(11) -0.0074(7) 0.0157(8) -0.0009(6)
C29 0.0407(9) 0.0287(8) 0.0291(8) 0.0046(6) 0.0132(7) -0.0007(7)

loop_
_atom_type_symbol
_atom_type_description
_atom_type_scat_dispersion_real
_atom_type_scat_dispersion_imag
_atom_type_scat_source
C C 0.0033 0.0016 'International Tables Vol C Tables 4.2.6.8 and 6.1.1.4'
H H 0.0000 0.0000 'International Tables Vol C Tables 4.2.6.8 and 6.1.1.4'
P P 0.1023 0.0942 'International Tables Vol C Tables 4.2.6.8 and 6.1.1.4'
Fe Fe 0.3463 0.8444 'International Tables Vol C Tables 4.2.6.8 and 6.1.1.4'
O O 0.0106 0.0060 'International Tables Vol C Tables 4.2.6.8 and 6.1.1.4'
N N 0.0061 0.0033 'International Tables Vol C Tables 4.2.6.8 and 6.1.1.4'

loop_
_geom_angle_atom_site_label_1
_geom_angle_atom_site_label_2
_geom_angle_atom_site_label_3
_geom_angle
C5 Fe C6 164.86(5)
C5 Fe C9 118.50(6)
C6 Fe C9 68.79(5)
C5 Fe C10 152.63(6)
C6 Fe C10 41.07(5)
C9 Fe C10 40.64(5)
C5 Fe C7 126.71(5)
C6 Fe C7 41.00(5)
C9 Fe C7 68.65(5)
C10 Fe C7 68.87(5)
C5 Fe C3 68.36(6)
C6 Fe C3 107.93(5)
C9 Fe C3 165.55(6)
C10 Fe C3 127.82(6)
C7 Fe C3 118.77(5)
C5 Fe C8 107.70(6)
C6 Fe C8 68.45(5)
C9 Fe C8 40.56(6)
C10 Fe C8 68.25(5)
C7 Fe C8 40.56(5)
C3 Fe C8 152.74(6)
C5 Fe C4 40.73(6)
C6 Fe C4 127.09(5)
C9 Fe C4 152.61(6)
C10 Fe C4 165.43(6)
C7 Fe C4 107.48(5)
C3 Fe C4 40.46(6)
C8 Fe C4 118.79(6)
C5 Fe C1 41.05(6)
C6 Fe C1 152.81(5)
C9 Fe C1 107.50(5)
C10 Fe C1 118.45(5)
C7 Fe C1 164.83(5)
C3 Fe C1 68.59(5)
C8 Fe C1 127.21(5)
C4 Fe C1 68.78(6)
C5 Fe C2 68.45(6)
C6 Fe C2 118.99(5)
C9 Fe C2 127.58(6)
C10 Fe C2 108.21(6)
C7 Fe C2 153.06(5)
C3 Fe C2 40.59(6)
C8 Fe C2 165.26(5)
C4 Fe C2 68.26(6)
C1 Fe C2 40.69(5)
C1 P C18 99.77(6)
C1 P C12 101.43(6)
C18 P C12 102.14(6)
C25 O3 C26 121.44(11)
C11 N C24 121.51(12)
C11 N H1N 119.5(12)
C24 N H1N 118.4(12)
C2 C1 C5 107.04(12)
C2 C1 P 130.03(11)
C5 C1 P 122.92(10)
C2 C1 Fe 69.71(7)
C5 C1 Fe 68.87(7)
P C1 Fe 125.38(7)
C3 C2 C1 108.35(12)
C3 C2 Fe 69.56(8)
C1 C2 Fe 69.60(7)
C3 C2 H2 125.8
C1 C2 H2 125.8
Fe C2 H2 126.6
C4 C3 C2 108.30(12)
C4 C3 Fe 69.84(8)
C2 C3 Fe 69.85(7)
C4 C3 H3 125.9
C2 C3 H3 125.9
Fe C3 H3 126.0
C3 C4 C5 107.81(13)
C3 C4 Fe 69.70(8)
C5 C4 Fe 69.04(8)
C3 C4 H4 126.1
C5 C4 H4 126.1
Fe C4 H4 126.7
C4 C5 C1 108.50(13)
C4 C5 Fe 70.22(8)
C1 C5 Fe 70.08(8)
C4 C5 H5 125.7
C1 C5 H5 125.7
Fe C5 H5 125.5
C7 C6 C10 107.91(11)
C7 C6 C11 128.29(11)
C10 C6 C11 123.79(11)
C7 C6 Fe 69.91(7)
C10 C6 Fe 69.78(7)
C11 C6 Fe 125.95(8)
C8 C7 C6 107.47(11)
C8 C7 Fe 69.79(7)
C6 C7 Fe 69.09(7)
C8 C7 H7 126.3
C6 C7 H7 126.3
Fe C7 H7 126.4
C9 C8 C7 108.71(12)
C9 C8 Fe 69.48(7)
C7 C8 Fe 69.65(7)
C9 C8 H8 125.6
C7 C8 H8 125.6
Fe C8 H8 126.8
C8 C9 C10 108.07(11)
C8 C9 Fe 69.96(7)
C10 C9 Fe 69.76(7)
C8 C9 H9 126.0
C10 C9 H9 126.0
Fe C9 H9 125.9
C9 C10 C6 107.83(12)
C9 C10 Fe 69.60(8)
C6 C10 Fe 69.15(7)
C9 C10 H10 126.1
C6 C10 H10 126.1
Fe C10 H10 126.7
O1 C11 N 121.76(12)
O1 C11 C6 120.43(11)
N C11 C6 117.81(11)
C17 C12 C13 118.35(14)
C17 C12 P 117.39(11)
C13 C12 P 124.21(11)
C14 C13 C12 120.68(15)
C14 C13 H13 119.7
C12 C13 H13 119.7
C15 C14 C13 120.06(16)
C15 C14 H14 120.0
C13 C14 H14 120.0
C16 C15 C14 120.04(16)
C16 C15 H15 120.0
C14 C15 H15 120.0
C15 C16 C17 119.88(16)
C15 C16 H16 120.1
C17 C16 H16 120.1
C16 C17 C12 120.98(15)
C16 C17 H17 119.5
C12 C17 H17 119.5
C23 C18 C19 118.53(13)
C23 C18 P 116.58(10)
C19 C18 P 124.84(11)
C20 C19 C18 120.36(14)
C20 C19 H19 119.8
C18 C19 H19 119.8
C21 C20 C19 120.41(14)
C21 C20 H20 119.8
C19 C20 H20 119.8
C22 C21 C20 119.54(13)
C22 C21 H21 120.2
C20 C21 H21 120.2
C21 C22 C23 120.19(13)
C21 C22 H22 119.9
C23 C22 H22 119.9
C22 C23 C18 120.96(13)
C22 C23 H23 119.5
C18 C23 H23 119.5
N C24 C25 113.40(11)
N C24 H24A 108.9
C25 C24 H24A 108.9
N C24 H24B 108.9
C25 C24 H24B 108.9
H24A C24 H24B 107.7
O2 C25 O3 126.08(13)
O2 C25 C24 124.80(12)
O3 C25 C24 109.10(11)
O3 C26 C29 109.39(11)
O3 C26 C28 102.47(11)
C29 C26 C28 111.37(13)
O3 C26 C27 110.67(11)
C29 C26 C27 111.60(13)
C28 C26 C27 110.98(13)
C26 C27 H27A 109.5
C26 C27 H27B 109.5
H27A C27 H27B 109.5
C26 C27 H27C 109.5
H27A C27 H27C 109.5
H27B C27 H27C 109.5
C26 C28 H28A 109.5
C26 C28 H28B 109.5
H28A C28 H28B 109.5
C26 C28 H28C 109.5
H28A C28 H28C 109.5
H28B C28 H28C 109.5
C26 C29 H29A 109.5
C26 C29 H29B 109.5
H29A C29 H29B 109.5
C26 C29 H29C 109.5
H29A C29 H29C 109.5
H29B C29 H29C 109.5

loop_
_geom_bond_atom_site_label_1
_geom_bond_atom_site_label_2
_geom_bond_distance
Fe C5 2.0368(13)
Fe C6 2.0391(12)
Fe C9 2.0456(13)
Fe C10 2.0476(13)
Fe C7 2.0501(12)
Fe C3 2.0506(13)
Fe C8 2.0520(13)
Fe C4 2.0524(14)
Fe C1 2.0528(13)
Fe C2 2.0544(13)
P C1 1.8141(14)
P C18 1.8394(14)
P C12 1.8415(15)
O1 C11 1.2347(16)
O2 C25 1.2015(17)
O3 C25 1.3388(16)
O3 C26 1.4915(16)
N C11 1.3488(17)
N C24 1.4450(16)
N H1N 0.812(18)
C1 C2 1.4278(18)
C1 C5 1.434(2)
C2 C3 1.424(2)
C2 H2 0.9300
C3 C4 1.419(2)
C3 H3 0.9300
C4 C5 1.423(2)
C4 H4 0.9300
C5 H5 0.9300
C6 C7 1.4320(18)
C6 C10 1.4336(18)
C6 C11 1.4809(17)
C7 C8 1.4218(18)
C7 H7 0.9300
C8 C9 1.420(2)
C8 H8 0.9300
C9 C10 1.4214(19)
C9 H9 0.9300
C10 H10 0.9300
C12 C17 1.395(2)
C12 C13 1.396(2)
C13 C14 1.388(2)
C13 H13 0.9300
C14 C15 1.384(3)
C14 H14 0.9300
C15 C16 1.383(3)
C15 H15 0.9300
C16 C17 1.387(2)
C16 H16 0.9300
C17 H17 0.9300
C18 C23 1.3899(19)
C18 C19 1.394(2)
C19 C20 1.391(2)
C19 H19 0.9300
C20 C21 1.386(2)
C20 H20 0.9300
C21 C22 1.380(2)
C21 H21 0.9300
C22 C23 1.388(2)
C22 H22 0.9300
C23 H23 0.9300
C24 C25 1.5269(19)
C24 H24A 0.9700
C24 H24B 0.9700
C26 C29 1.514(2)
C26 C28 1.520(2)
C26 C27 1.522(2)
C27 H27A 0.9600
C27 H27B 0.9600
C27 H27C 0.9600
C28 H28A 0.9600
C28 H28B 0.9600
C28 H28C 0.9600
C29 H29A 0.9600
C29 H29B 0.9600
C29 H29C 0.9600
